data_4500974
loop_
_publ_author_name
'Kirillov, Alexander M.'
'Wieczorek, Sabina W.'
'Lis, Agnieszka'
'Guedes da Silva, M. F\'atima C.'
'Florek, Magdalena'
'Kr\'ol, Jaros\/law'
'Staroniewicz, Zdzis\/law'
'Smole\'nski, Piotr'
'Pombeiro, Armando J. L.'

_publ_section_title
;
 1,3,5-Triaza-7-phosphaadamantane-7-oxide (PTA&#x2550;O): New Diamondoid
 Building Block for Design of Three-Dimensional Metal--Organic Frameworks
;
_journal_issue 7
_journal_name_full 'Crystal Growth &amp; Design'
_journal_page_first 2711
_journal_paper_doi 10.1021/cg200571y
_journal_volume 11
_journal_year 2011
_chemical_formula_moiety 'C6 H14 Ag2 N3 O6 P S'
_chemical_formula_sum 'C6 H14 Ag2 N3 O6 P S'
_chemical_formula_weight 502.97
_chemical_name_systematic
; 
 ? 
;
_space_group_IT_number 33
_symmetry_cell_setting orthorhombic
_symmetry_space_group_name_Hall 'P 2c -2n'
_symmetry_space_group_name_H-M 'P n a 21'
_atom_sites_solution_hydrogens geom
_atom_sites_solution_primary direct
_atom_sites_solution_secondary difmap
_audit_creation_method SHELXL-97
_cell_angle_alpha 90.00
_cell_angle_beta 90.00
_cell_angle_gamma 90.00
_cell_formula_units_Z 4
_cell_length_a 16.6597(7)
_cell_length_b 10.3551(4)
_cell_length_c 6.9008(3)
_cell_measurement_reflns_used 7150
_cell_measurement_temperature 296(2)
_cell_measurement_theta_max 28.34
_cell_measurement_theta_min 3.14
_cell_volume 1190.48(9)
_computing_cell_refinement 'Bruker SAINT'
_computing_data_collection 'Bruker APEX2'
_computing_data_reduction 'Bruker SAINT'
_computing_molecular_graphics 'Bruker SHELXTL'
_computing_publication_material 'Bruker SHELXTL'
_computing_structure_refinement 'SHELXL-97 (Sheldrick, 2008)'
_computing_structure_solution 'SHELXS-97 (Sheldrick, 2008)'
_diffrn_ambient_temperature 296(2)
_diffrn_measured_fraction_theta_full 0.997
_diffrn_measured_fraction_theta_max 0.997
_diffrn_measurement_device_type 'Bruker APEX-II CCD'
_diffrn_measurement_method '\f and \w scans'
_diffrn_radiation_monochromator graphite
_diffrn_radiation_source 'fine-focus sealed tube'
_diffrn_radiation_type MoK\a
_diffrn_radiation_wavelength 0.71073
_diffrn_reflns_av_R_equivalents 0.0225
_diffrn_reflns_av_sigmaI/netI 0.0225
_diffrn_reflns_limit_h_max 20
_diffrn_reflns_limit_h_min -14
_diffrn_reflns_limit_k_max 12
_diffrn_reflns_limit_k_min -12
_diffrn_reflns_limit_l_max 8
_diffrn_reflns_limit_l_min -8
_diffrn_reflns_number 7412
_diffrn_reflns_theta_full 25.35
_diffrn_reflns_theta_max 25.35
_diffrn_reflns_theta_min 3.14
_exptl_absorpt_coefficient_mu 3.627
_exptl_absorpt_correction_T_max 0.78
_exptl_absorpt_correction_T_min 0.67
_exptl_absorpt_correction_type multi-scan
_exptl_absorpt_process_details sadabs
_exptl_crystal_colour colourless
_exptl_crystal_density_diffrn 2.806
_exptl_crystal_density_method 'not measured'
_exptl_crystal_description prism
_exptl_crystal_F_000 976
_exptl_crystal_size_max 0.35
_exptl_crystal_size_mid 0.26
_exptl_crystal_size_min 0.21
_refine_diff_density_max 0.757
_refine_diff_density_min -0.693
_refine_diff_density_rms 0.085
_refine_ls_abs_structure_details 'Flack H D (1983), Acta Cryst. A39, 876-881, 961 Friedel pairs'
_refine_ls_abs_structure_Flack -0.02(3)
_refine_ls_extinction_coef 0.0032(2)
_refine_ls_extinction_expression Fc^*^=kFc[1+0.001xFc^2^\l^3^/sin(2\q)]^-1/4^
_refine_ls_extinction_method SHELXL
_refine_ls_goodness_of_fit_ref 0.956
_refine_ls_hydrogen_treatment constr
_refine_ls_matrix_type full
_refine_ls_number_parameters 173
_refine_ls_number_reflns 2143
_refine_ls_number_restraints 1
_refine_ls_restrained_S_all 0.956
_refine_ls_R_factor_all 0.0193
_refine_ls_R_factor_gt 0.0188
_refine_ls_shift/su_max 0.004
_refine_ls_shift/su_mean 0.000
_refine_ls_structure_factor_coef Fsqd
_refine_ls_weighting_details 'calc w=1/[\s^2^(Fo^2^)+(0.0214P)^2^+3.0413P] where P=(Fo^2^+2Fc^2^)/3'
_refine_ls_weighting_scheme calc
_refine_ls_wR_factor_gt 0.0465
_refine_ls_wR_factor_ref 0.0468
_reflns_number_gt 2110
_reflns_number_total 2143
_reflns_threshold_expression >2sigma(I)
_cod_data_source_file cg200571y_si_003.cif
_cod_data_source_block compound_2
_cod_database_code 4500974

loop_
_symmetry_equiv_pos_as_xyz
'x, y, z'
'-x, -y, z+1/2'
'-x+1/2, y+1/2, z+1/2'
'x+1/2, -y+1/2, z'

loop_
_atom_site_label
_atom_site_type_symbol
_atom_site_fract_x
_atom_site_fract_y
_atom_site_fract_z
_atom_site_U_iso_or_equiv
_atom_site_adp_type
_atom_site_occupancy
_atom_site_symmetry_multiplicity
_atom_site_calc_flag
_atom_site_refinement_flags
C11 C -0.2117(2) 0.9858(4) -0.2089(7) 0.0190(9) Uani 1 1 d .
H11A H -0.2678 0.9891 -0.1716 0.023 Uiso 1 1 calc R
H11B H -0.1959 1.0712 -0.2527 0.023 Uiso 1 1 calc R
C12 C -0.1809(3) 0.7729(4) 0.0300(6) 0.0174(8) Uani 1 1 d .
H12A H -0.1461 0.7325 0.1251 0.021 Uiso 1 1 calc R
H12B H -0.2356 0.7690 0.0779 0.021 Uiso 1 1 calc R
C13 C -0.0544(2) 0.9217(3) -0.1168(7) 0.0174(7) Uani 1 1 d .
H13A H -0.0352 1.0052 -0.1603 0.021 Uiso 1 1 calc R
H13B H -0.0163 0.8875 -0.0239 0.021 Uiso 1 1 calc R
C14 C -0.1164(2) 0.8850(4) -0.4331(5) 0.0168(8) Uani 1 1 d .
H14A H -0.1129 0.8321 -0.5488 0.020 Uiso 1 1 calc R
H14B H -0.0988 0.9714 -0.4670 0.020 Uiso 1 1 calc R
C15 C -0.0910(2) 0.7035(4) -0.2259(6) 0.0165(8) Uani 1 1 d .
H15A H -0.0568 0.6711 -0.1229 0.020 Uiso 1 1 calc R
H15B H -0.0861 0.6449 -0.3349 0.020 Uiso 1 1 calc R
C16 C -0.2268(3) 0.7606(4) -0.3072(7) 0.0205(9) Uani 1 1 d .
H16A H -0.2811 0.7662 -0.2571 0.025 Uiso 1 1 calc R
H16B H -0.2279 0.7041 -0.4194 0.025 Uiso 1 1 calc R
N11 N -0.20087(18) 0.8907(3) -0.3696(6) 0.0161(6) Uani 1 1 d .
N12 N -0.0614(2) 0.8320(3) -0.2854(5) 0.0171(7) Uani 1 1 d .
N13 N -0.17501(19) 0.7023(3) -0.1579(5) 0.0153(7) Uani 1 1 d .
O1 O -0.15552(19) 1.0247(3) 0.1707(4) 0.0243(7) Uani 1 1 d .
O10 O 0.0865(2) 0.5347(3) -0.2934(6) 0.0395(9) Uani 1 1 d .
O11 O -0.3562(2) 0.7822(3) -0.6674(5) 0.0376(9) Uani 1 1 d .
O12 O -0.3977(6) 0.9324(4) -0.9012(8) 0.133(4) Uani 1 1 d .
O13 O -0.4905(3) 0.7822(8) -0.7717(8) 0.113(3) Uani 1 1 d .
O14 O -0.3887(2) 0.7138(3) -0.9917(5) 0.0281(7) Uani 1 1 d .
P1 P -0.15152(6) 0.93939(10) -0.00389(15) 0.0165(2) Uani 1 1 d .
Ag1 Ag -0.28457(2) 0.98660(3) -0.61160(6) 0.02595(10) Uani 1 1 d .
Ag2 Ag 0.071604(19) 0.77161(3) -0.37773(6) 0.03008(11) Uani 1 1 d .
S1 S -0.40970(7) 0.80172(10) -0.83435(16) 0.0244(2) Uani 1 1 d .
H10A H 0.1028 0.5267 -0.1607 0.037 Uiso 1 1 d .
H10C H 0.0347 0.4927 -0.3088 0.037 Uiso 1 1 d .

loop_
_atom_site_aniso_label
_atom_site_aniso_U_11
_atom_site_aniso_U_22
_atom_site_aniso_U_33
_atom_site_aniso_U_23
_atom_site_aniso_U_13
_atom_site_aniso_U_12
C11 0.016(2) 0.0132(18) 0.028(2) 0.0024(17) 0.0005(17) 0.0020(15)
C12 0.020(2) 0.0134(18) 0.019(2) 0.0010(16) 0.0000(17) 0.0032(16)
C13 0.0149(17) 0.0157(15) 0.0216(19) -0.0014(17) -0.0048(18) -0.0022(14)
C14 0.017(2) 0.0212(19) 0.012(2) 0.0043(15) -0.0009(16) 0.0003(16)
C15 0.0145(19) 0.0142(17) 0.021(2) -0.0006(16) -0.0004(17) 0.0012(15)
C16 0.017(2) 0.0177(19) 0.027(2) 0.0008(17) -0.0039(17) -0.0026(15)
N11 0.0154(14) 0.0157(14) 0.0171(16) 0.0027(14) -0.0047(16) -0.0028(12)
N12 0.0173(17) 0.0168(16) 0.0173(17) -0.0007(13) 0.0020(13) -0.0016(13)
N13 0.0130(16) 0.0142(14) 0.019(2) 0.0007(13) 0.0014(14) -0.0010(12)
O1 0.0294(16) 0.0248(14) 0.0186(17) -0.0053(12) 0.0012(13) 0.0000(12)
O10 0.035(2) 0.0384(19) 0.046(2) -0.0026(17) 0.0027(18) -0.0060(16)
O11 0.0350(19) 0.048(2) 0.030(2) -0.0094(14) -0.0070(16) 0.0060(16)
O12 0.338(11) 0.0145(18) 0.045(3) -0.004(2) -0.034(5) 0.014(3)
O13 0.024(2) 0.238(8) 0.076(4) -0.089(5) 0.008(2) -0.009(3)
O14 0.0357(19) 0.0221(15) 0.0264(17) -0.0103(13) 0.0013(15) 0.0008(14)
P1 0.0182(5) 0.0153(5) 0.0159(5) -0.0018(4) -0.0010(4) 0.0006(4)
Ag1 0.03255(18) 0.01763(15) 0.02767(17) 0.00170(16) -0.00973(17) 0.00255(12)
Ag2 0.02216(17) 0.03129(17) 0.0368(2) 0.00058(18) 0.00856(18) 0.00087(14)
S1 0.0284(6) 0.0219(5) 0.0231(6) -0.0074(4) -0.0054(5) 0.0062(4)

loop_
_atom_type_symbol
_atom_type_description
_atom_type_scat_dispersion_real
_atom_type_scat_dispersion_imag
_atom_type_scat_source
C C 0.0033 0.0016 'International Tables Vol C Tables 4.2.6.8 and 6.1.1.4'
H H 0.0000 0.0000 'International Tables Vol C Tables 4.2.6.8 and 6.1.1.4'
N N 0.0061 0.0033 'International Tables Vol C Tables 4.2.6.8 and 6.1.1.4'
O O 0.0106 0.0060 'International Tables Vol C Tables 4.2.6.8 and 6.1.1.4'
P P 0.1023 0.0942 'International Tables Vol C Tables 4.2.6.8 and 6.1.1.4'
Ag Ag -0.8971 1.1015 'International Tables Vol C Tables 4.2.6.8 and 6.1.1.4'
S S 0.1246 0.1234 'International Tables Vol C Tables 4.2.6.8 and 6.1.1.4'

loop_
_geom_angle_atom_site_label_1
_geom_angle_atom_site_label_2
_geom_angle_atom_site_label_3
_geom_angle
_geom_angle_site_symmetry_1
_geom_angle_site_symmetry_3
N11 C11 P1 109.9(3) . .
N11 C11 H11A 109.7 . .
P1 C11 H11A 109.7 . .
N11 C11 H11B 109.7 . .
P1 C11 H11B 109.7 . .
H11A C11 H11B 108.2 . .
N13 C12 P1 109.7(3) . .
N13 C12 H12A 109.7 . .
P1 C12 H12A 109.7 . .
N13 C12 H12B 109.7 . .
P1 C12 H12B 109.7 . .
H12A C12 H12B 108.2 . .
N12 C13 P1 109.2(2) . .
N12 C13 H13A 109.8 . .
P1 C13 H13A 109.8 . .
N12 C13 H13B 109.8 . .
P1 C13 H13B 109.8 . .
H13A C13 H13B 108.3 . .
N12 C14 N11 113.7(3) . .
N12 C14 H14A 108.8 . .
N11 C14 H14A 108.8 . .
N12 C14 H14B 108.8 . .
N11 C14 H14B 108.8 . .
H14A C14 H14B 107.7 . .
N12 C15 N13 114.3(3) . .
N12 C15 H15A 108.7 . .
N13 C15 H15A 108.7 . .
N12 C15 H15B 108.7 . .
N13 C15 H15B 108.7 . .
H15A C15 H15B 107.6 . .
N13 C16 N11 113.9(3) . .
N13 C16 H16A 108.8 . .
N11 C16 H16A 108.8 . .
N13 C16 H16B 108.8 . .
N11 C16 H16B 108.8 . .
H16A C16 H16B 107.7 . .
C16 N11 C14 109.2(3) . .
C16 N11 C11 110.4(3) . .
C14 N11 C11 111.2(3) . .
C16 N11 Ag1 114.3(2) . .
C14 N11 Ag1 111.5(2) . .
C11 N11 Ag1 100.0(2) . .
C14 N12 C15 108.7(3) . .
C14 N12 C13 110.8(3) . .
C15 N12 C13 111.7(3) . .
C14 N12 Ag2 119.2(2) . .
C15 N12 Ag2 98.5(2) . .
C13 N12 Ag2 107.3(2) . .
C16 N13 C15 109.3(3) . .
C16 N13 C12 111.7(3) . .
C15 N13 C12 109.5(3) . .
C16 N13 Ag1 108.4(2) . 3_445
C15 N13 Ag1 108.8(2) . 3_445
C12 N13 Ag1 109.1(2) . 3_445
P1 O1 Ag2 110.99(16) . 2_575
Ag2 O10 H10A 109.3 . .
Ag2 O10 H10C 108.7 . .
H10A O10 H10C 108.5 . .
S1 O11 Ag2 112.4(2) . 4_465
S1 O11 Ag1 107.37(19) . .
Ag2 O11 Ag1 108.22(14) 4_465 .
O1 P1 C11 116.79(19) . .
O1 P1 C12 116.56(19) . .
C11 P1 C12 101.88(19) . .
O1 P1 C13 116.61(19) . .
C11 P1 C13 100.8(2) . .
C12 P1 C13 101.62(18) . .
N13 Ag1 N11 130.95(11) 3_454 .
N13 Ag1 O11 131.00(12) 3_454 .
N11 Ag1 O11 92.01(11) . .
N12 Ag2 O11 138.42(12) . 4_565
N12 Ag2 O10 106.46(12) . .
O11 Ag2 O10 85.24(12) 4_565 .
N12 Ag2 O1 104.88(11) . 2_574
O11 Ag2 O1 91.53(11) 4_565 2_574
O10 Ag2 O1 135.75(11) . 2_574
O12 S1 O13 111.1(5) . .
O12 S1 O14 108.3(3) . .
O13 S1 O14 111.3(3) . .
O12 S1 O11 107.2(3) . .
O13 S1 O11 108.3(3) . .
O14 S1 O11 110.6(2) . .

loop_
_geom_bond_atom_site_label_1
_geom_bond_atom_site_label_2
_geom_bond_distance
_geom_bond_site_symmetry_2
C11 N11 1.494(5) .
C11 P1 1.800(5) .
C11 H11A 0.9700 .
C11 H11B 0.9700 .
C12 N13 1.492(5) .
C12 P1 1.807(4) .
C12 H12A 0.9700 .
C12 H12B 0.9700 .
C13 N12 1.493(5) .
C13 P1 1.805(4) .
C13 H13A 0.9700 .
C13 H13B 0.9700 .
C14 N12 1.475(5) .
C14 N11 1.476(5) .
C14 H14A 0.9700 .
C14 H14B 0.9700 .
C15 N12 1.477(5) .
C15 N13 1.476(5) .
C15 H15A 0.9700 .
C15 H15B 0.9700 .
C16 N13 1.473(5) .
C16 N11 1.479(5) .
C16 H16A 0.9700 .
C16 H16B 0.9700 .
N11 Ag1 2.391(3) .
N12 Ag2 2.390(3) .
N13 Ag1 2.355(3) 3_445
O1 P1 1.495(3) .
O1 Ag2 2.552(3) 2_575
O10 Ag2 2.534(4) .
O10 H10A 0.959 .
O10 H10C 0.973 .
O11 S1 1.470(4) .
O11 Ag2 2.399(4) 4_465
O11 Ag1 2.460(4) .
O12 S1 1.443(4) .
O13 S1 1.428(5) .
O14 S1 1.460(3) .
Ag1 N13 2.355(3) 3_454
Ag2 O11 2.399(4) 4_565
Ag2 O1 2.553(3) 2_574
